data_8106671
loop_
_publ_author_name
'Li, Guo qiang'
'Zhou, Rui ping'
'Luo, Xiao fang'
'Zhou, Hong'
'Xu, Qiang'

_publ_section_title
;
 Crystal structure of
 1,1&#x2032;-((1E,1&#x2032;E)-(((ethane-1,2-diylbis(oxy))bis(2,1-phenylene))bis(azanylylidene))bis(methanylylidene))bis(naphthalen-2-olato-\k3
 O,O&#x2032;,N)zinc(II), C36H26N2O4Zn
;
_journal_issue 5
_journal_name_full 'Zeitschrift f\"ur Kristallographie - New Crystal Structures'
_journal_page_first 765
_journal_page_last 767
_journal_paper_doi 10.1515/ncrs-2017-0025
_journal_volume 232
_journal_year 2017
_chemical_formula_sum 'C36 H26 N2 O4 Zn'
_chemical_formula_weight 615.96
_space_group_IT_number 15
_space_group_name_Hall '-C 2yc'
_space_group_name_H-M_alt 'C 1 2/c 1'
_atom_sites_solution_hydrogens geom
_atom_sites_solution_primary direct
_atom_sites_solution_secondary difmap
_cell_angle_alpha 90.00
_cell_angle_beta 103.009(5)
_cell_angle_gamma 90.00
_cell_formula_units_Z 12
_cell_length_a 43.237(10)
_cell_length_b 17.201(4)
_cell_length_c 11.271(2)
_cell_measurement_temperature 100(2)
_cell_volume 8167(3)
_computing_data_collection 'Bruker APEXII'
_computing_structure_refinement 'SHELXL-97 (Sheldrick, 1997)'
_computing_structure_solution 'SHELXS-97 (Sheldrick, 1990)'
_diffrn_ambient_temperature 100(2)
_diffrn_measured_fraction_theta_full 1.000
_diffrn_measured_fraction_theta_max 1.000
_diffrn_radiation_monochromator graphite
_diffrn_radiation_source 'fine-focus sealed tube'
_diffrn_radiation_type MoK\a
_diffrn_radiation_wavelength 0.71073
_diffrn_reflns_av_R_equivalents 0.0550
_diffrn_reflns_av_sigmaI/netI 0.0556
_diffrn_reflns_limit_h_max 51
_diffrn_reflns_limit_h_min -51
_diffrn_reflns_limit_k_max 20
_diffrn_reflns_limit_k_min -20
_diffrn_reflns_limit_l_max 13
_diffrn_reflns_limit_l_min -13
_diffrn_reflns_number 28278
_diffrn_reflns_theta_full 25.01
_diffrn_reflns_theta_max 25.01
_diffrn_reflns_theta_min 0.97
_exptl_absorpt_coefficient_mu 0.949
_exptl_absorpt_correction_T_max 0.8329
_exptl_absorpt_correction_T_min 0.8329
_exptl_crystal_colour yellow
_exptl_crystal_density_diffrn 1.503
_exptl_crystal_density_method 'not measured'
_exptl_crystal_description block
_exptl_crystal_F_000 3816
_exptl_crystal_size_max 0.20
_exptl_crystal_size_mid 0.20
_exptl_crystal_size_min 0.20
_refine_diff_density_max 0.441
_refine_diff_density_min -0.624
_refine_diff_density_rms 0.151
_refine_ls_extinction_method none
_refine_ls_goodness_of_fit_ref 1.044
_refine_ls_hydrogen_treatment mixed
_refine_ls_matrix_type full
_refine_ls_number_parameters 582
_refine_ls_number_reflns 7220
_refine_ls_number_restraints 0
_refine_ls_restrained_S_all 1.044
_refine_ls_R_factor_all 0.0794
_refine_ls_R_factor_gt 0.0442
_refine_ls_shift/su_max 0.002
_refine_ls_shift/su_mean 0.000
_refine_ls_structure_factor_coef Fsqd
_refine_ls_weighting_details 'calc w=1/[\s^2^(Fo^2^)+(0.0884P)^2^+0.0000P] where P=(Fo^2^+2Fc^2^)/3'
_refine_ls_weighting_scheme calc
_refine_ls_wR_factor_gt 0.1162
_refine_ls_wR_factor_ref 0.1530
_reflns_number_gt 4975
_reflns_number_total 7220
_reflns_threshold_expression >2sigma(I)
_cod_data_source_file suppl_ncrs-2017-0025_suppl.cif
_cod_data_source_block a
_cod_original_cell_volume 8168(3)
_cod_database_code 8106671

loop_
_symmetry_equiv_pos_as_xyz
'x, y, z'
'-x, y, -z+1/2'
'x+1/2, y+1/2, z'
'-x+1/2, y+1/2, -z+1/2'
'-x, -y, -z'
'x, -y, z-1/2'
'-x+1/2, -y+1/2, -z'
'x+1/2, -y+1/2, z-1/2'

loop_
_atom_site_label
_atom_site_type_symbol
_atom_site_fract_x
_atom_site_fract_y
_atom_site_fract_z
_atom_site_U_iso_or_equiv
_atom_site_adp_type
_atom_site_occupancy
_atom_site_symmetry_multiplicity
_atom_site_calc_flag
_atom_site_refinement_flags
_atom_site_disorder_assembly
_atom_site_disorder_group
Zn1 Zn 0.326086(10) 0.75276(3) 0.19582(4) 0.03364(16) Uani 1 1 d . . .
Zn2 Zn 0.5000 0.64801(4) 0.2500 0.0460(2) Uani 1 2 d S . .
O4 O 0.32703(6) 0.83457(17) 0.0738(2) 0.0429(7) Uani 1 1 d . . .
O2 O 0.30372(6) 0.84088(15) 0.3154(2) 0.0357(6) Uani 1 1 d . . .
O5 O 0.48755(6) 0.53334(16) 0.3529(2) 0.0389(7) Uani 1 1 d . . .
O1 O 0.33563(6) 0.65285(17) 0.1268(3) 0.0493(8) Uani 1 1 d . . .
O3 O 0.33409(6) 0.70345(16) 0.4095(2) 0.0368(7) Uani 1 1 d . . .
N2 N 0.37246(7) 0.77719(19) 0.2829(3) 0.0310(7) Uani 1 1 d . . .
N1 N 0.27853(7) 0.72479(18) 0.1610(3) 0.0276(7) Uani 1 1 d . . .
O6 O 0.50315(7) 0.7127(2) 0.1094(4) 0.0850(13) Uani 1 1 d . . .
N3 N 0.45247(7) 0.63266(18) 0.1848(3) 0.0344(8) Uani 1 1 d . . .
C4 C 0.27939(9) 0.4828(2) -0.0741(3) 0.0335(9) Uani 1 1 d . . .
C20 C 0.36676(9) 0.6999(2) 0.4562(3) 0.0357(10) Uani 1 1 d . . .
C12 C 0.25723(9) 0.7751(2) 0.2050(3) 0.0271(8) Uani 1 1 d . . .
C17 C 0.27090(9) 0.8333(2) 0.2864(3) 0.0313(9) Uani 1 1 d . . .
C9 C 0.26383(9) 0.5450(2) -0.0280(3) 0.0285(8) Uani 1 1 d . . .
C13 C 0.22406(9) 0.7716(2) 0.1717(3) 0.0314(9) Uani 1 1 d . . .
H13 H 0.2141 0.7327 0.1162 0.038 Uiso 1 1 calc R . .
C38 C 0.45439(8) 0.5301(2) 0.3330(3) 0.0319(9) Uani 1 1 d . . .
C10 C 0.28304(9) 0.6043(2) 0.0478(3) 0.0276(8) Uani 1 1 d . . .
C43 C 0.43624(9) 0.5817(2) 0.2497(3) 0.0314(9) Uani 1 1 d . . .
C11 C 0.26688(9) 0.6635(2) 0.0977(3) 0.0284(8) Uani 1 1 d . . .
H11 H 0.2445 0.6577 0.0832 0.034 Uiso 1 1 calc R . .
C36 C 0.35037(9) 0.8790(2) 0.0614(3) 0.0366(9) Uani 1 1 d . . .
C45 C 0.44768(9) 0.7265(2) 0.0161(4) 0.0392(10) Uani 1 1 d . . .
C54 C 0.42445(10) 0.7656(2) -0.0809(4) 0.0395(10) Uani 1 1 d . . .
C25 C 0.38669(9) 0.7354(2) 0.3903(3) 0.0331(9) Uani 1 1 d . . .
C26 C 0.38994(9) 0.8253(2) 0.2372(3) 0.0344(9) Uani 1 1 d . . .
H26 H 0.4115 0.8284 0.2801 0.041 Uiso 1 1 calc R . .
C1 C 0.31657(9) 0.6011(2) 0.0677(3) 0.0361(9) Uani 1 1 d . . .
C21 C 0.37842(10) 0.6581(2) 0.5608(4) 0.0446(11) Uani 1 1 d . . .
H21 H 0.3643 0.6348 0.6037 0.054 Uiso 1 1 calc R . .
C44 C 0.43629(9) 0.6744(2) 0.0948(4) 0.0362(9) Uani 1 1 d . . .
H44 H 0.4139 0.6693 0.0800 0.043 Uiso 1 1 calc R . .
C5 C 0.26136(11) 0.4244(2) -0.1450(4) 0.0434(11) Uani 1 1 d . . .
H5 H 0.2720 0.3822 -0.1727 0.052 Uiso 1 1 calc R . .
C16 C 0.25213(10) 0.8856(2) 0.3334(3) 0.0392(10) Uani 1 1 d . . .
H16 H 0.2618 0.9248 0.3889 0.047 Uiso 1 1 calc R . .
C27 C 0.38154(9) 0.8738(2) 0.1325(3) 0.0332(9) Uani 1 1 d . . .
C39 C 0.44050(10) 0.4788(3) 0.3987(4) 0.0460(11) Uani 1 1 d . . .
H39 H 0.4535 0.4447 0.4552 0.055 Uiso 1 1 calc R . .
C3 C 0.31287(10) 0.4815(2) -0.0488(4) 0.0408(10) Uani 1 1 d . . .
H3 H 0.3232 0.4400 -0.0799 0.049 Uiso 1 1 calc R . .
C46 C 0.48059(12) 0.7414(3) 0.0266(5) 0.0616(14) Uani 1 1 d . . .
C15 C 0.21953(10) 0.8806(2) 0.2993(3) 0.0414(10) Uani 1 1 d . . .
H15 H 0.2067 0.9160 0.3316 0.050 Uiso 1 1 calc R . .
C8 C 0.23043(9) 0.5459(2) -0.0628(3) 0.0337(9) Uani 1 1 d . . .
H8 H 0.2193 0.5874 -0.0359 0.040 Uiso 1 1 calc R . .
C53 C 0.39141(11) 0.7580(2) -0.0980(4) 0.0455(11) Uani 1 1 d . . .
H53 H 0.3830 0.7242 -0.0466 0.055 Uiso 1 1 calc R . .
C18 C 0.31827(10) 0.8338(3) 0.4434(3) 0.0434(11) Uani 1 1 d . . .
H18A H 0.3067 0.8664 0.4914 0.052 Uiso 1 1 calc R . .
H18B H 0.3405 0.8523 0.4589 0.052 Uiso 1 1 calc R . .
C42 C 0.40346(9) 0.5799(2) 0.2382(3) 0.0378(10) Uani 1 1 d . . .
H42 H 0.3904 0.6153 0.1845 0.045 Uiso 1 1 calc R . .
C49 C 0.43530(12) 0.8156(3) -0.1625(4) 0.0542(13) Uani 1 1 d . . .
C33 C 0.39838(11) 0.9750(3) 0.0023(4) 0.0474(11) Uani 1 1 d . . .
C14 C 0.20548(9) 0.8239(2) 0.2182(3) 0.0378(10) Uani 1 1 d . . .
H14 H 0.1830 0.8207 0.1942 0.045 Uiso 1 1 calc R . .
C7 C 0.21350(10) 0.4890(2) -0.1343(4) 0.0416(10) Uani 1 1 d . . .
H7 H 0.1910 0.4919 -0.1562 0.050 Uiso 1 1 calc R . .
C41 C 0.38972(9) 0.5277(3) 0.3036(4) 0.0441(11) Uani 1 1 d . . .
H41 H 0.3673 0.5270 0.2935 0.053 Uiso 1 1 calc R . .
C28 C 0.40658(9) 0.9205(2) 0.0985(4) 0.0391(10) Uani 1 1 d . . .
C24 C 0.41929(10) 0.7243(3) 0.4342(4) 0.0455(11) Uani 1 1 d . . .
H24 H 0.4337 0.7462 0.3909 0.055 Uiso 1 1 calc R . .
C19 C 0.31757(10) 0.7504(3) 0.4819(4) 0.0439(11) Uani 1 1 d . . .
H19A H 0.3280 0.7452 0.5693 0.053 Uiso 1 1 calc R . .
H19B H 0.2953 0.7325 0.4702 0.053 Uiso 1 1 calc R . .
C40 C 0.40816(10) 0.4763(3) 0.3837(4) 0.0488(12) Uani 1 1 d . . .
H40 H 0.3986 0.4398 0.4276 0.059 Uiso 1 1 calc R . .
C37 C 0.50182(9) 0.4647(2) 0.3175(4) 0.0473(11) Uani 1 1 d . . .
H37A H 0.4915 0.4180 0.3425 0.057 Uiso 1 1 calc R . .
H37B H 0.5246 0.4632 0.3583 0.057 Uiso 1 1 calc R . .
C23 C 0.43095(11) 0.6829(3) 0.5378(4) 0.0514(12) Uani 1 1 d . . .
H23 H 0.4532 0.6764 0.5653 0.062 Uiso 1 1 calc R . .
C2 C 0.33060(10) 0.5369(2) 0.0178(4) 0.0419(10) Uani 1 1 d . . .
H2 H 0.3531 0.5336 0.0322 0.050 Uiso 1 1 calc R . .
C6 C 0.22914(11) 0.4265(3) -0.1751(4) 0.0482(12) Uani 1 1 d . . .
H6 H 0.2174 0.3864 -0.2231 0.058 Uiso 1 1 calc R . .
C22 C 0.41076(11) 0.6502(3) 0.6031(4) 0.0536(12) Uani 1 1 d . . .
H22 H 0.4191 0.6226 0.6763 0.064 Uiso 1 1 calc R . .
C47 C 0.48962(12) 0.7918(3) -0.0609(6) 0.0788(19) Uani 1 1 d . . .
H47 H 0.5116 0.8006 -0.0562 0.095 Uiso 1 1 calc R . .
C52 C 0.37124(12) 0.7985(3) -0.1874(4) 0.0582(13) Uani 1 1 d . . .
H52 H 0.3490 0.7930 -0.1956 0.070 Uiso 1 1 calc R . .
C51 C 0.38228(14) 0.8474(3) -0.2669(4) 0.0631(14) Uani 1 1 d . . .
H51 H 0.3678 0.8741 -0.3296 0.076 Uiso 1 1 calc R . .
C50 C 0.41344(14) 0.8563(3) -0.2537(4) 0.0629(14) Uani 1 1 d . . .
H50 H 0.4212 0.8906 -0.3065 0.075 Uiso 1 1 calc R . .
C34 C 0.36654(12) 0.9824(3) -0.0581(4) 0.0543(12) Uani 1 1 d . . .
H34 H 0.3609 1.0204 -0.1203 0.065 Uiso 1 1 calc R . .
C35 C 0.34375(11) 0.9380(3) -0.0316(4) 0.0487(12) Uani 1 1 d . . .
H35 H 0.3225 0.9455 -0.0755 0.058 Uiso 1 1 calc R . .
C48 C 0.46833(13) 0.8271(3) -0.1492(5) 0.0766(18) Uani 1 1 d . . .
H48 H 0.4756 0.8607 -0.2042 0.092 Uiso 1 1 calc R . .
C31 C 0.45295(14) 1.0100(4) 0.0203(5) 0.0792(18) Uani 1 1 d . . .
H31 H 0.4686 1.0406 -0.0052 0.095 Uiso 1 1 calc R . .
C30 C 0.46182(12) 0.9569(4) 0.1145(5) 0.0783(18) Uani 1 1 d . . .
H30 H 0.4836 0.9506 0.1533 0.094 Uiso 1 1 calc R . .
C29 C 0.43869(11) 0.9128(3) 0.1517(4) 0.0580(13) Uani 1 1 d . . .
H29 H 0.4451 0.8762 0.2157 0.070 Uiso 1 1 calc R . .
C32 C 0.42222(13) 1.0180(3) -0.0344(5) 0.0657(15) Uani 1 1 d . . .
H32 H 0.4164 1.0538 -0.0998 0.079 Uiso 1 1 calc R . .

loop_
_atom_site_aniso_label
_atom_site_aniso_U_11
_atom_site_aniso_U_22
_atom_site_aniso_U_33
_atom_site_aniso_U_23
_atom_site_aniso_U_13
_atom_site_aniso_U_12
Zn1 0.0274(3) 0.0336(3) 0.0386(3) -0.0006(2) 0.00453(19) -0.00015(19)
Zn2 0.0255(4) 0.0418(5) 0.0697(5) 0.000 0.0088(3) 0.000
O4 0.0325(15) 0.052(2) 0.0438(17) 0.0135(14) 0.0080(12) 0.0007(14)
O2 0.0322(15) 0.0376(17) 0.0357(15) -0.0042(12) 0.0042(12) 0.0023(12)
O5 0.0271(14) 0.0496(19) 0.0378(16) 0.0025(13) 0.0032(12) 0.0036(13)
O1 0.0305(15) 0.0455(19) 0.067(2) -0.0182(16) 0.0003(14) 0.0034(14)
O3 0.0304(15) 0.0389(17) 0.0384(15) 0.0020(13) 0.0022(12) -0.0021(12)
N2 0.0294(17) 0.0329(19) 0.0309(17) 0.0017(14) 0.0072(14) 0.0003(14)
N1 0.0315(17) 0.0258(18) 0.0265(16) 0.0005(13) 0.0087(13) 0.0034(14)
O6 0.0353(19) 0.086(3) 0.136(4) 0.063(3) 0.026(2) 0.0140(19)
N3 0.0294(17) 0.031(2) 0.044(2) 0.0017(15) 0.0110(15) 0.0031(14)
C4 0.045(2) 0.029(2) 0.026(2) -0.0020(17) 0.0075(17) 0.0064(18)
C20 0.035(2) 0.031(2) 0.039(2) -0.0008(18) 0.0038(18) 0.0011(18)
C12 0.032(2) 0.026(2) 0.0251(19) 0.0057(15) 0.0101(16) 0.0046(16)
C17 0.034(2) 0.030(2) 0.032(2) 0.0006(17) 0.0107(17) 0.0051(17)
C9 0.038(2) 0.027(2) 0.0215(19) 0.0048(16) 0.0081(16) 0.0031(17)
C13 0.039(2) 0.027(2) 0.030(2) 0.0046(16) 0.0104(17) 0.0016(17)
C38 0.0239(19) 0.042(3) 0.029(2) -0.0024(18) 0.0055(16) 0.0011(17)
C10 0.036(2) 0.026(2) 0.0215(18) 0.0013(15) 0.0085(15) 0.0043(16)
C43 0.029(2) 0.034(2) 0.033(2) -0.0057(17) 0.0107(17) 0.0020(17)
C11 0.029(2) 0.029(2) 0.027(2) 0.0033(17) 0.0053(16) 0.0045(16)
C36 0.040(2) 0.037(2) 0.036(2) 0.0016(18) 0.0145(18) 0.0044(19)
C45 0.037(2) 0.032(2) 0.052(3) 0.0046(19) 0.017(2) 0.0072(18)
C54 0.049(3) 0.034(3) 0.037(2) -0.0007(18) 0.013(2) 0.0070(19)
C25 0.032(2) 0.029(2) 0.035(2) 0.0002(17) 0.0013(17) 0.0039(17)
C26 0.031(2) 0.036(2) 0.036(2) -0.0072(18) 0.0077(17) -0.0022(18)
C1 0.034(2) 0.038(3) 0.033(2) -0.0004(18) 0.0010(17) 0.0064(19)
C21 0.050(3) 0.042(3) 0.042(3) 0.014(2) 0.010(2) 0.004(2)
C44 0.031(2) 0.037(2) 0.042(2) -0.0041(19) 0.0114(18) 0.0027(18)
C5 0.057(3) 0.034(3) 0.037(2) -0.0093(19) 0.008(2) 0.008(2)
C16 0.045(2) 0.036(3) 0.036(2) -0.0061(19) 0.0085(19) 0.0085(19)
C27 0.039(2) 0.033(2) 0.029(2) -0.0005(17) 0.0109(17) 0.0005(18)
C39 0.044(3) 0.058(3) 0.038(2) 0.013(2) 0.014(2) 0.005(2)
C3 0.044(2) 0.039(3) 0.040(2) -0.005(2) 0.0100(19) 0.015(2)
C46 0.048(3) 0.049(3) 0.096(4) 0.031(3) 0.033(3) 0.017(2)
C15 0.050(3) 0.043(3) 0.035(2) -0.001(2) 0.018(2) 0.017(2)
C8 0.037(2) 0.035(2) 0.030(2) 0.0010(18) 0.0081(17) 0.0046(18)
C53 0.053(3) 0.041(3) 0.038(2) 0.003(2) -0.001(2) -0.002(2)
C18 0.040(2) 0.053(3) 0.033(2) -0.013(2) 0.0004(18) 0.001(2)
C42 0.029(2) 0.042(3) 0.041(2) 0.0042(19) 0.0066(18) 0.0030(18)
C49 0.069(3) 0.045(3) 0.054(3) 0.008(2) 0.026(3) 0.013(2)
C33 0.061(3) 0.041(3) 0.046(3) 0.005(2) 0.025(2) -0.007(2)
C14 0.035(2) 0.041(3) 0.040(2) 0.0035(19) 0.0146(18) 0.0061(19)
C7 0.038(2) 0.043(3) 0.041(2) 0.000(2) 0.0036(19) -0.004(2)
C41 0.029(2) 0.057(3) 0.050(3) 0.002(2) 0.0168(19) 0.004(2)
C28 0.041(2) 0.039(3) 0.039(2) -0.0058(19) 0.0124(19) -0.0069(19)
C24 0.036(2) 0.046(3) 0.053(3) 0.008(2) 0.007(2) 0.004(2)
C19 0.038(2) 0.063(3) 0.032(2) 0.003(2) 0.0086(18) 0.001(2)
C40 0.040(2) 0.061(3) 0.052(3) 0.012(2) 0.023(2) -0.004(2)
C37 0.032(2) 0.043(3) 0.070(3) 0.018(2) 0.015(2) 0.009(2)
C23 0.038(2) 0.046(3) 0.062(3) 0.008(2) -0.005(2) 0.010(2)
C2 0.029(2) 0.044(3) 0.050(3) -0.005(2) 0.0039(18) 0.0125(19)
C6 0.061(3) 0.040(3) 0.038(2) -0.012(2) -0.001(2) -0.007(2)
C22 0.055(3) 0.052(3) 0.049(3) 0.019(2) -0.001(2) 0.010(2)
C47 0.052(3) 0.072(4) 0.129(5) 0.044(4) 0.055(3) 0.017(3)
C52 0.057(3) 0.056(3) 0.051(3) -0.001(3) -0.008(2) -0.008(2)
C51 0.083(4) 0.057(4) 0.040(3) 0.003(2) -0.007(3) 0.001(3)
C50 0.086(4) 0.057(4) 0.048(3) 0.014(2) 0.019(3) 0.008(3)
C34 0.065(3) 0.048(3) 0.057(3) 0.017(2) 0.028(3) 0.010(2)
C35 0.046(3) 0.051(3) 0.050(3) 0.016(2) 0.013(2) 0.014(2)
C48 0.080(4) 0.069(4) 0.097(4) 0.040(3) 0.054(3) 0.020(3)
C31 0.085(4) 0.083(5) 0.076(4) 0.007(3) 0.033(3) -0.040(4)
C30 0.048(3) 0.114(5) 0.071(4) 0.003(4) 0.008(3) -0.032(3)
C29 0.052(3) 0.076(4) 0.047(3) 0.005(3) 0.013(2) -0.020(3)
C32 0.075(4) 0.061(4) 0.066(3) 0.013(3) 0.026(3) -0.013(3)

loop_
_atom_type_symbol
_atom_type_description
_atom_type_scat_dispersion_real
_atom_type_scat_dispersion_imag
_atom_type_scat_source
C C 0.0033 0.0016 'International Tables Vol C Tables 4.2.6.8 and 6.1.1.4'
H H 0.0000 0.0000 'International Tables Vol C Tables 4.2.6.8 and 6.1.1.4'
N N 0.0061 0.0033 'International Tables Vol C Tables 4.2.6.8 and 6.1.1.4'
O O 0.0106 0.0060 'International Tables Vol C Tables 4.2.6.8 and 6.1.1.4'
Zn Zn 0.2839 1.4301 'International Tables Vol C Tables 4.2.6.8 and 6.1.1.4'

loop_
_geom_angle_atom_site_label_1
_geom_angle_atom_site_label_2
_geom_angle_atom_site_label_3
_geom_angle
_geom_angle_site_symmetry_1
_geom_angle_site_symmetry_3
O1 Zn1 O4 107.93(13) . .
O1 Zn1 N1 90.57(11) . .
O4 Zn1 N1 102.11(11) . .
O1 Zn1 N2 95.61(12) . .
O4 Zn1 N2 90.90(12) . .
N1 Zn1 N2 163.15(12) . .
O1 Zn1 O2 158.49(11) . .
O4 Zn1 O2 90.89(11) . .
N1 Zn1 O2 74.98(10) . .
N2 Zn1 O2 94.37(11) . .
O6 Zn2 O6 111.0(3) 2_655 .
O6 Zn2 N3 96.70(13) 2_655 .
O6 Zn2 N3 91.72(13) . .
O6 Zn2 N3 91.72(13) 2_655 2_655
O6 Zn2 N3 96.70(13) . 2_655
N3 Zn2 N3 165.11(18) . 2_655
O6 Zn2 O5 90.70(14) 2_655 .
O6 Zn2 O5 156.18(15) . .
N3 Zn2 O5 75.58(11) . .
N3 Zn2 O5 92.11(11) 2_655 .
O6 Zn2 O5 156.18(15) 2_655 2_655
O6 Zn2 O5 90.70(14) . 2_655
N3 Zn2 O5 92.11(11) . 2_655
N3 Zn2 O5 75.58(11) 2_655 2_655
O5 Zn2 O5 70.11(13) . 2_655
C36 O4 Zn1 129.3(3) . .
C17 O2 C18 114.8(3) . .
C17 O2 Zn1 109.4(2) . .
C18 O2 Zn1 111.8(2) . .
C38 O5 C37 114.4(3) . .
C38 O5 Zn2 106.7(2) . .
C37 O5 Zn2 112.6(2) . .
C1 O1 Zn1 129.7(3) . .
C20 O3 C19 113.5(3) . .
C26 N2 C25 118.6(3) . .
C26 N2 Zn1 121.9(3) . .
C25 N2 Zn1 119.2(2) . .
C11 N1 C12 118.5(3) . .
C11 N1 Zn1 122.5(2) . .
C12 N1 Zn1 119.0(2) . .
C46 O6 Zn2 128.5(3) . .
C44 N3 C43 119.8(3) . .
C44 N3 Zn2 121.8(3) . .
C43 N3 Zn2 117.9(2) . .
C5 C4 C3 121.0(4) . .
C5 C4 C9 119.9(4) . .
C3 C4 C9 119.1(4) . .
C21 C20 O3 119.4(4) . .
C21 C20 C25 122.2(4) . .
O3 C20 C25 118.3(3) . .
C17 C12 C13 117.6(3) . .
C17 C12 N1 116.8(3) . .
C13 C12 N1 125.6(3) . .
O2 C17 C16 120.1(3) . .
O2 C17 C12 118.8(3) . .
C16 C17 C12 121.1(4) . .
C8 C9 C4 116.5(3) . .
C8 C9 C10 124.5(3) . .
C4 C9 C10 119.0(3) . .
C14 C13 C12 121.2(4) . .
C14 C13 H13 119.4 . .
C12 C13 H13 119.4 . .
C39 C38 C43 121.5(3) . .
C39 C38 O5 119.7(3) . .
C43 C38 O5 118.8(3) . .
C1 C10 C11 122.8(3) . .
C1 C10 C9 119.4(3) . .
C11 C10 C9 117.7(3) . .
C42 C43 C38 117.0(4) . .
C42 C43 N3 125.0(3) . .
C38 C43 N3 118.0(3) . .
N1 C11 C10 129.0(3) . .
N1 C11 H11 115.5 . .
C10 C11 H11 115.5 . .
O4 C36 C27 124.7(4) . .
O4 C36 C35 117.5(4) . .
C27 C36 C35 117.9(4) . .
C44 C45 C46 122.7(4) . .
C44 C45 C54 118.5(4) . .
C46 C45 C54 118.8(4) . .
C53 C54 C49 116.3(4) . .
C53 C54 C45 124.2(4) . .
C49 C54 C45 119.4(4) . .
C20 C25 C24 116.5(4) . .
C20 C25 N2 118.2(3) . .
C24 C25 N2 125.3(4) . .
N2 C26 C27 129.6(4) . .
N2 C26 H26 115.2 . .
C27 C26 H26 115.2 . .
O1 C1 C10 124.5(4) . .
O1 C1 C2 117.1(4) . .
C10 C1 C2 118.4(4) . .
C20 C21 C22 119.6(4) . .
C20 C21 H21 120.2 . .
C22 C21 H21 120.2 . .
N3 C44 C45 128.9(4) . .
N3 C44 H44 115.5 . .
C45 C44 H44 115.5 . .
C6 C5 C4 121.9(4) . .
C6 C5 H5 119.0 . .
C4 C5 H5 119.0 . .
C15 C16 C17 119.9(4) . .
C15 C16 H16 120.0 . .
C17 C16 H16 120.0 . .
C36 C27 C26 122.9(4) . .
C36 C27 C28 119.0(4) . .
C26 C27 C28 118.2(3) . .
C40 C39 C38 120.7(4) . .
C40 C39 H39 119.6 . .
C38 C39 H39 119.6 . .
C2 C3 C4 122.1(4) . .
C2 C3 H3 118.9 . .
C4 C3 H3 118.9 . .
O6 C46 C45 124.9(4) . .
O6 C46 C47 116.9(5) . .
C45 C46 C47 118.3(4) . .
C16 C15 C14 120.0(4) . .
C16 C15 H15 120.0 . .
C14 C15 H15 120.0 . .
C7 C8 C9 122.3(4) . .
C7 C8 H8 118.8 . .
C9 C8 H8 118.8 . .
C52 C53 C54 121.0(4) . .
C52 C53 H53 119.5 . .
C54 C53 H53 119.5 . .
O2 C18 C19 109.7(3) . .
O2 C18 H18A 109.7 . .
C19 C18 H18A 109.7 . .
O2 C18 H18B 109.7 . .
C19 C18 H18B 109.7 . .
H18A C18 H18B 108.2 . .
C41 C42 C43 121.0(4) . .
C41 C42 H42 119.5 . .
C43 C42 H42 119.5 . .
C54 C49 C50 120.5(5) . .
C54 C49 C48 119.4(4) . .
C50 C49 C48 120.0(5) . .
C34 C33 C32 121.1(4) . .
C34 C33 C28 118.8(4) . .
C32 C33 C28 120.0(5) . .
C15 C14 C13 120.2(4) . .
C15 C14 H14 119.9 . .
C13 C14 H14 119.9 . .
C8 C7 C6 120.5(4) . .
C8 C7 H7 119.7 . .
C6 C7 H7 119.7 . .
C42 C41 C40 120.8(4) . .
C42 C41 H41 119.6 . .
C40 C41 H41 119.6 . .
C29 C28 C33 116.6(4) . .
C29 C28 C27 124.0(4) . .
C33 C28 C27 119.4(4) . .
C23 C24 C25 121.6(4) . .
C23 C24 H24 119.2 . .
C25 C24 H24 119.2 . .
O3 C19 C18 109.0(3) . .
O3 C19 H19A 109.9 . .
C18 C19 H19A 109.9 . .
O3 C19 H19B 109.9 . .
C18 C19 H19B 109.9 . .
H19A C19 H19B 108.3 . .
C39 C40 C41 118.9(4) . .
C39 C40 H40 120.6 . .
C41 C40 H40 120.6 . .
O5 C37 C37 109.3(3) . 2_655
O5 C37 H37A 109.8 . .
C37 C37 H37A 109.8 2_655 .
O5 C37 H37B 109.8 . .
C37 C37 H37B 109.8 2_655 .
H37A C37 H37B 108.3 . .
C24 C23 C22 120.8(4) . .
C24 C23 H23 119.6 . .
C22 C23 H23 119.6 . .
C3 C2 C1 121.8(4) . .
C3 C2 H2 119.1 . .
C1 C2 H2 119.1 . .
C5 C6 C7 118.8(4) . .
C5 C6 H6 120.6 . .
C7 C6 H6 120.6 . .
C21 C22 C23 119.3(4) . .
C21 C22 H22 120.3 . .
C23 C22 H22 120.3 . .
C48 C47 C46 122.5(5) . .
C48 C47 H47 118.7 . .
C46 C47 H47 118.7 . .
C53 C52 C51 122.0(5) . .
C53 C52 H52 119.0 . .
C51 C52 H52 119.0 . .
C50 C51 C52 118.9(5) . .
C50 C51 H51 120.5 . .
C52 C51 H51 120.5 . .
C51 C50 C49 121.2(5) . .
C51 C50 H50 119.4 . .
C49 C50 H50 119.4 . .
C35 C34 C33 122.5(4) . .
C35 C34 H34 118.8 . .
C33 C34 H34 118.8 . .
C34 C35 C36 122.0(4) . .
C34 C35 H35 119.0 . .
C36 C35 H35 119.0 . .
C47 C48 C49 121.6(5) . .
C47 C48 H48 119.2 . .
C49 C48 H48 119.2 . .
C32 C31 C30 119.6(5) . .
C32 C31 H31 120.2 . .
C30 C31 H31 120.2 . .
C31 C30 C29 119.7(5) . .
C31 C30 H30 120.1 . .
C29 C30 H30 120.1 . .
C28 C29 C30 122.2(5) . .
C28 C29 H29 118.9 . .
C30 C29 H29 118.9 . .
C31 C32 C33 121.9(5) . .
C31 C32 H32 119.1 . .
C33 C32 H32 119.1 . .

loop_
_geom_bond_atom_site_label_1
_geom_bond_atom_site_label_2
_geom_bond_distance
_geom_bond_site_symmetry_2
Zn1 O1 1.968(3) .
Zn1 O4 1.975(3) .
Zn1 N1 2.062(3) .
Zn1 N2 2.067(3) .
Zn1 O2 2.375(3) .
Zn2 O6 1.966(3) 2_655
Zn2 O6 1.966(3) .
Zn2 N3 2.038(3) .
Zn2 N3 2.038(3) 2_655
Zn2 O5 2.410(3) .
Zn2 O5 2.410(3) 2_655
O4 C36 1.299(5) .
O2 C17 1.389(4) .
O2 C18 1.443(4) .
O5 C38 1.402(4) .
O5 C37 1.430(5) .
O1 C1 1.292(5) .
O3 C20 1.393(4) .
O3 C19 1.446(5) .
N2 C26 1.302(5) .
N2 C25 1.424(5) .
N1 C11 1.309(5) .
N1 C12 1.431(5) .
O6 C46 1.287(6) .
N3 C44 1.310(5) .
N3 C43 1.424(5) .
C4 C5 1.406(5) .
C4 C3 1.411(5) .
C4 C9 1.422(5) .
C20 C21 1.377(5) .
C20 C25 1.398(5) .
C12 C17 1.396(5) .
C12 C13 1.400(5) .
C17 C16 1.394(5) .
C9 C8 1.409(5) .
C9 C10 1.463(5) .
C13 C14 1.384(5) .
C13 H13 0.9500 .
C38 C39 1.374(5) .
C38 C43 1.397(5) .
C10 C1 1.417(5) .
C10 C11 1.420(5) .
C43 C42 1.394(5) .
C11 H11 0.9500 .
C36 C27 1.407(5) .
C36 C35 1.440(6) .
C45 C44 1.424(5) .
C45 C46 1.424(6) .
C45 C54 1.471(6) .
C54 C53 1.404(6) .
C54 C49 1.414(6) .
C25 C24 1.398(5) .
C26 C27 1.425(5) .
C26 H26 0.9500 .
C1 C2 1.434(5) .
C21 C22 1.379(6) .
C21 H21 0.9500 .
C44 H44 0.9500 .
C5 C6 1.358(6) .
C5 H5 0.9500 .
C16 C15 1.378(5) .
C16 H16 0.9500 .
C27 C28 1.467(5) .
C39 C40 1.371(6) .
C39 H39 0.9500 .
C3 C2 1.343(6) .
C3 H3 0.9500 .
C46 C47 1.433(7) .
C15 C14 1.381(6) .
C15 H15 0.9500 .
C8 C7 1.370(5) .
C8 H8 0.9500 .
C53 C52 1.366(6) .
C53 H53 0.9500 .
C18 C19 1.501(6) .
C18 H18A 0.9900 .
C18 H18B 0.9900 .
C42 C41 1.378(5) .
C42 H42 0.9500 .
C49 C50 1.415(6) .
C49 C48 1.416(7) .
C33 C34 1.397(6) .
C33 C32 1.404(6) .
C33 C28 1.417(6) .
C14 H14 0.9500 .
C7 C6 1.401(6) .
C7 H7 0.9500 .
C41 C40 1.381(6) .
C41 H41 0.9500 .
C28 C29 1.389(6) .
C24 C23 1.363(6) .
C24 H24 0.9500 .
C19 H19A 0.9900 .
C19 H19B 0.9900 .
C40 H40 0.9500 .
C37 C37 1.494(8) 2_655
C37 H37A 0.9900 .
C37 H37B 0.9900 .
C23 C22 1.382(6) .
C23 H23 0.9500 .
C2 H2 0.9500 .
C6 H6 0.9500 .
C22 H22 0.9500 .
C47 C48 1.339(7) .
C47 H47 0.9500 .
C52 C51 1.390(7) .
C52 H52 0.9500 .
C51 C50 1.330(7) .
C51 H51 0.9500 .
C50 H50 0.9500 .
C34 C35 1.332(6) .
C34 H34 0.9500 .
C35 H35 0.9500 .
C48 H48 0.9500 .
C31 C32 1.340(7) .
C31 C30 1.388(7) .
C31 H31 0.9500 .
C30 C29 1.393(6) .
C30 H30 0.9500 .
C29 H29 0.9500 .
C32 H32 0.9500 .

loop_
_geom_torsion_atom_site_label_1
_geom_torsion_atom_site_label_2
_geom_torsion_atom_site_label_3
_geom_torsion_atom_site_label_4
_geom_torsion
_geom_torsion_site_symmetry_1
_geom_torsion_site_symmetry_2
_geom_torsion_site_symmetry_3
_geom_torsion_site_symmetry_4
O1 Zn1 O4 C36 -93.1(3) . . . .
N1 Zn1 O4 C36 172.3(3) . . . .
N2 Zn1 O4 C36 3.1(3) . . . .
O2 Zn1 O4 C36 97.5(3) . . . .
O1 Zn1 O2 C17 -56.8(4) . . . .
O4 Zn1 O2 C17 94.8(2) . . . .
N1 Zn1 O2 C17 -7.5(2) . . . .
N2 Zn1 O2 C17 -174.3(2) . . . .
O1 Zn1 O2 C18 71.5(4) . . . .
O4 Zn1 O2 C18 -136.9(2) . . . .
N1 Zn1 O2 C18 120.8(3) . . . .
N2 Zn1 O2 C18 -45.9(3) . . . .
O6 Zn2 O5 C38 83.6(2) 2_655 . . .
O6 Zn2 O5 C38 -72.7(4) . . . .
N3 Zn2 O5 C38 -13.1(2) . . . .
N3 Zn2 O5 C38 175.4(2) 2_655 . . .
O5 Zn2 O5 C38 -110.8(2) 2_655 . . .
O6 Zn2 O5 C37 -150.1(2) 2_655 . . .
O6 Zn2 O5 C37 53.5(4) . . . .
N3 Zn2 O5 C37 113.2(2) . . . .
N3 Zn2 O5 C37 -58.4(2) 2_655 . . .
O5 Zn2 O5 C37 15.49(19) 2_655 . . .
O4 Zn1 O1 C1 -93.6(4) . . . .
N1 Zn1 O1 C1 9.3(4) . . . .
N2 Zn1 O1 C1 173.6(4) . . . .
O2 Zn1 O1 C1 56.4(5) . . . .
O1 Zn1 N2 C26 100.5(3) . . . .
O4 Zn1 N2 C26 -7.6(3) . . . .
N1 Zn1 N2 C26 -148.4(4) . . . .
O2 Zn1 N2 C26 -98.5(3) . . . .
O1 Zn1 N2 C25 -73.8(3) . . . .
O4 Zn1 N2 C25 178.0(3) . . . .
N1 Zn1 N2 C25 37.2(6) . . . .
O2 Zn1 N2 C25 87.1(3) . . . .
O1 Zn1 N1 C11 -8.1(3) . . . .
O4 Zn1 N1 C11 100.3(3) . . . .
N2 Zn1 N1 C11 -119.9(4) . . . .
O2 Zn1 N1 C11 -172.0(3) . . . .
O1 Zn1 N1 C12 173.3(3) . . . .
O4 Zn1 N1 C12 -78.2(3) . . . .
N2 Zn1 N1 C12 61.6(5) . . . .
O2 Zn1 N1 C12 9.5(2) . . . .
O6 Zn2 O6 C46 -87.3(5) 2_655 . . .
N3 Zn2 O6 C46 10.6(5) . . . .
N3 Zn2 O6 C46 178.3(5) 2_655 . . .
O5 Zn2 O6 C46 67.3(6) . . . .
O5 Zn2 O6 C46 102.7(5) 2_655 . . .
O6 Zn2 N3 C44 98.9(3) 2_655 . . .
O6 Zn2 N3 C44 -12.5(3) . . . .
N3 Zn2 N3 C44 -137.1(3) 2_655 . . .
O5 Zn2 N3 C44 -172.1(3) . . . .
O5 Zn2 N3 C44 -103.3(3) 2_655 . . .
O6 Zn2 N3 C43 -73.4(3) 2_655 . . .
O6 Zn2 N3 C43 175.2(3) . . . .
N3 Zn2 N3 C43 50.7(2) 2_655 . . .
O5 Zn2 N3 C43 15.6(2) . . . .
O5 Zn2 N3 C43 84.5(3) 2_655 . . .
C19 O3 C20 C21 71.3(5) . . . .
C19 O3 C20 C25 -112.5(4) . . . .
C11 N1 C12 C17 171.0(3) . . . .
Zn1 N1 C12 C17 -10.4(4) . . . .
C11 N1 C12 C13 -10.2(5) . . . .
Zn1 N1 C12 C13 168.4(3) . . . .
C18 O2 C17 C16 61.5(5) . . . .
Zn1 O2 C17 C16 -171.9(3) . . . .
C18 O2 C17 C12 -121.8(4) . . . .
Zn1 O2 C17 C12 4.8(4) . . . .
C13 C12 C17 O2 -176.3(3) . . . .
N1 C12 C17 O2 2.7(5) . . . .
C13 C12 C17 C16 0.4(5) . . . .
N1 C12 C17 C16 179.3(3) . . . .
C5 C4 C9 C8 -3.3(5) . . . .
C3 C4 C9 C8 176.0(3) . . . .
C5 C4 C9 C10 178.7(3) . . . .
C3 C4 C9 C10 -2.0(5) . . . .
C17 C12 C13 C14 -0.2(5) . . . .
N1 C12 C13 C14 -179.0(3) . . . .
C37 O5 C38 C39 66.5(4) . . . .
Zn2 O5 C38 C39 -168.3(3) . . . .
C37 O5 C38 C43 -116.1(4) . . . .
Zn2 O5 C38 C43 9.2(4) . . . .
C8 C9 C10 C1 -174.2(3) . . . .
C4 C9 C10 C1 3.6(5) . . . .
C8 C9 C10 C11 5.3(5) . . . .
C4 C9 C10 C11 -176.9(3) . . . .
C39 C38 C43 C42 1.4(6) . . . .
O5 C38 C43 C42 -176.1(3) . . . .
C39 C38 C43 N3 -179.7(3) . . . .
O5 C38 C43 N3 2.9(5) . . . .
C44 N3 C43 C42 -10.2(6) . . . .
Zn2 N3 C43 C42 162.3(3) . . . .
C44 N3 C43 C38 171.0(3) . . . .
Zn2 N3 C43 C38 -16.6(4) . . . .
C12 N1 C11 C10 -178.0(3) . . . .
Zn1 N1 C11 C10 3.5(5) . . . .
C1 C10 C11 N1 4.3(6) . . . .
C9 C10 C11 N1 -175.2(3) . . . .
Zn1 O4 C36 C27 4.0(6) . . . .
Zn1 O4 C36 C35 -175.8(3) . . . .
C44 C45 C54 C53 3.2(6) . . . .
C46 C45 C54 C53 -177.5(4) . . . .
C44 C45 C54 C49 -178.1(4) . . . .
C46 C45 C54 C49 1.3(6) . . . .
C21 C20 C25 C24 1.8(6) . . . .
O3 C20 C25 C24 -174.2(3) . . . .
C21 C20 C25 N2 179.8(4) . . . .
O3 C20 C25 N2 3.7(5) . . . .
C26 N2 C25 C20 163.8(4) . . . .
Zn1 N2 C25 C20 -21.6(5) . . . .
C26 N2 C25 C24 -18.4(6) . . . .
Zn1 N2 C25 C24 156.1(3) . . . .
C25 N2 C26 C27 -179.5(4) . . . .
Zn1 N2 C26 C27 6.1(6) . . . .
Zn1 O1 C1 C10 -5.1(6) . . . .
Zn1 O1 C1 C2 174.0(3) . . . .
C11 C10 C1 O1 -3.8(6) . . . .
C9 C10 C1 O1 175.7(4) . . . .
C11 C10 C1 C2 177.2(3) . . . .
C9 C10 C1 C2 -3.3(5) . . . .
O3 C20 C21 C22 175.8(4) . . . .
C25 C20 C21 C22 -0.2(7) . . . .
C43 N3 C44 C45 -177.6(4) . . . .
Zn2 N3 C44 C45 10.3(6) . . . .
C46 C45 C44 N3 -0.7(7) . . . .
C54 C45 C44 N3 178.6(4) . . . .
C3 C4 C5 C6 -176.9(4) . . . .
C9 C4 C5 C6 2.4(6) . . . .
O2 C17 C16 C15 176.5(3) . . . .
C12 C17 C16 C15 -0.2(6) . . . .
O4 C36 C27 C26 -8.5(6) . . . .
C35 C36 C27 C26 171.3(4) . . . .
O4 C36 C27 C28 171.9(4) . . . .
C35 C36 C27 C28 -8.3(6) . . . .
N2 C26 C27 C36 2.8(7) . . . .
N2 C26 C27 C28 -177.5(4) . . . .
C43 C38 C39 C40 0.5(6) . . . .
O5 C38 C39 C40 177.9(4) . . . .
C5 C4 C3 C2 179.4(4) . . . .
C9 C4 C3 C2 0.1(6) . . . .
Zn2 O6 C46 C45 -4.9(8) . . . .
Zn2 O6 C46 C47 175.3(4) . . . .
C44 C45 C46 O6 -2.8(8) . . . .
C54 C45 C46 O6 177.9(5) . . . .
C44 C45 C46 C47 177.0(5) . . . .
C54 C45 C46 C47 -2.3(7) . . . .
C17 C16 C15 C14 -0.3(6) . . . .
C4 C9 C8 C7 2.0(5) . . . .
C10 C9 C8 C7 179.8(4) . . . .
C49 C54 C53 C52 -1.3(6) . . . .
C45 C54 C53 C52 177.5(4) . . . .
C17 O2 C18 C19 73.0(4) . . . .
Zn1 O2 C18 C19 -52.3(4) . . . .
C38 C43 C42 C41 -2.0(6) . . . .
N3 C43 C42 C41 179.1(4) . . . .
C53 C54 C49 C50 1.3(6) . . . .
C45 C54 C49 C50 -177.6(4) . . . .
C53 C54 C49 C48 178.9(4) . . . .
C45 C54 C49 C48 0.0(7) . . . .
C16 C15 C14 C13 0.5(6) . . . .
C12 C13 C14 C15 -0.3(6) . . . .
C9 C8 C7 C6 0.4(6) . . . .
C43 C42 C41 C40 0.9(6) . . . .
C34 C33 C28 C29 177.0(4) . . . .
C32 C33 C28 C29 -0.1(6) . . . .
C34 C33 C28 C27 -0.4(6) . . . .
C32 C33 C28 C27 -177.6(4) . . . .
C36 C27 C28 C29 -171.3(4) . . . .
C26 C27 C28 C29 9.1(6) . . . .
C36 C27 C28 C33 5.9(6) . . . .
C26 C27 C28 C33 -173.7(4) . . . .
C20 C25 C24 C23 -1.7(6) . . . .
N2 C25 C24 C23 -179.5(4) . . . .
C20 O3 C19 C18 85.8(4) . . . .
O2 C18 C19 O3 58.3(4) . . . .
C38 C39 C40 C41 -1.7(7) . . . .
C42 C41 C40 C39 1.1(7) . . . .
C38 O5 C37 C37 78.7(4) . . . 2_655
Zn2 O5 C37 C37 -43.3(4) . . . 2_655
C25 C24 C23 C22 0.0(7) . . . .
C4 C3 C2 C1 0.2(7) . . . .
O1 C1 C2 C3 -177.6(4) . . . .
C10 C1 C2 C3 1.5(6) . . . .
C4 C5 C6 C7 0.1(6) . . . .
C8 C7 C6 C5 -1.5(6) . . . .
C20 C21 C22 C23 -1.6(7) . . . .
C24 C23 C22 C21 1.7(7) . . . .
O6 C46 C47 C48 -177.9(6) . . . .
C45 C46 C47 C48 2.3(9) . . . .
C54 C53 C52 C51 1.4(7) . . . .
C53 C52 C51 C50 -1.4(8) . . . .
C52 C51 C50 C49 1.4(8) . . . .
C54 C49 C50 C51 -1.4(8) . . . .
C48 C49 C50 C51 -179.0(5) . . . .
C32 C33 C34 C35 174.6(5) . . . .
C28 C33 C34 C35 -2.5(7) . . . .
C33 C34 C35 C36 -0.1(7) . . . .
O4 C36 C35 C34 -174.5(4) . . . .
C27 C36 C35 C34 5.7(6) . . . .
C46 C47 C48 C49 -1.0(10) . . . .
C54 C49 C48 C47 -0.2(8) . . . .
C50 C49 C48 C47 177.4(6) . . . .
C32 C31 C30 C29 -0.5(9) . . . .
C33 C28 C29 C30 0.9(7) . . . .
C27 C28 C29 C30 178.2(4) . . . .
C31 C30 C29 C28 -0.7(8) . . . .
C30 C31 C32 C33 1.3(9) . . . .
C34 C33 C32 C31 -178.1(5) . . . .
C28 C33 C32 C31 -1.0(8) . . . .
